data_4027986
loop_
_publ_author_name
'Roman A. Valiulin'
'Teresa M. Arisco'
'Andrei G. Kutateladze'

_publ_contact_author_address
;Department of Chemistry and Biochemistry
University of Denver
FW Olin Hall, 202
2190 E. Iliff Ave
Denver, CO 80208
;
_publ_contact_author_email akutatel.edu
_publ_contact_author_fax 303-871-2254
_publ_contact_author_name 'Andrei Kutateladze'
_publ_contact_author_phone 303-871-2995
_publ_section_title
;
 Photoinduced Intramolecular Cyclopentanation vs Photoprotolytic
 Oxametathesis in Polycyclic Alkenes Outfitted with Conformationally
 Constrained Aroylmethyl Chromophores
;
_journal_name_full 'Journal of Organic Chemistry'
_journal_page_first 2012
_journal_page_last 2025
_journal_paper_doi 10.1021/jo301909j
_journal_volume 78
_journal_year 2013
_chemical_formula_moiety 'C25 H24 O5'
_chemical_formula_sum 'C25 H24 O5'
_chemical_formula_weight 404.44
_chemical_name_common none
_chemical_name_systematic
;
dimethyl exo-5-(1'-benzoyl-1'-phenylmethyl)
bicyclo[2.2.1]hept-2-ene-endo-5,exo-6-dicarboxylate
;
_space_group_IT_number 2
_symmetry_cell_setting triclinic
_symmetry_space_group_name_Hall '-P 1'
_symmetry_space_group_name_H-M 'P -1'
_atom_sites_solution_hydrogens geom
_atom_sites_solution_primary direct
_atom_sites_solution_secondary difmap
_audit_creation_method SHELXL-97
_cell_angle_alpha 99.4790(10)
_cell_angle_beta 108.5150(10)
_cell_angle_gamma 93.6670(10)
_cell_formula_units_Z 2
_cell_length_a 9.3974(2)
_cell_length_b 9.5924(2)
_cell_length_c 12.4627(2)
_cell_measurement_reflns_used 9718
_cell_measurement_temperature 296(2)
_cell_measurement_theta_max 28.03
_cell_measurement_theta_min 2.17
_cell_volume 1042.59(4)
_computing_cell_refinement 'Bruker SAINT'
_computing_data_collection 'Bruker APEX2'
_computing_data_reduction 'Bruker SAINT'
_computing_molecular_graphics 'Bruker SHELXTL'
_computing_publication_material 'Bruker SHELXTL'
_computing_structure_refinement 'SHELXL-97 (Sheldrick, 2008)'
_computing_structure_solution 'SHELXS-97 (Sheldrick, 2008)'
_diffrn_ambient_temperature 296(2)
_diffrn_detector_area_resol_mean 8.33
_diffrn_measured_fraction_theta_full 0.998
_diffrn_measured_fraction_theta_max 0.998
_diffrn_measurement_device_type 'Bruker D8 APEX II Diffractometer'
_diffrn_measurement_method '\f and \w scans'
_diffrn_radiation_monochromator graphite
_diffrn_radiation_source 'fine-focus sealed tube'
_diffrn_radiation_type MoK\a
_diffrn_radiation_wavelength 0.71073
_diffrn_reflns_av_R_equivalents 0.0194
_diffrn_reflns_av_sigmaI/netI 0.0095
_diffrn_reflns_limit_h_max 12
_diffrn_reflns_limit_h_min -12
_diffrn_reflns_limit_k_max 12
_diffrn_reflns_limit_k_min -12
_diffrn_reflns_limit_l_max 16
_diffrn_reflns_limit_l_min -16
_diffrn_reflns_number 43287
_diffrn_reflns_theta_full 27.48
_diffrn_reflns_theta_max 27.48
_diffrn_reflns_theta_min 1.76
_exptl_absorpt_coefficient_mu 0.089
_exptl_absorpt_correction_T_max 0.9824
_exptl_absorpt_correction_T_min 0.9503
_exptl_absorpt_correction_type multi-scan
_exptl_crystal_colour colourless
_exptl_crystal_density_diffrn 1.288
_exptl_crystal_description prism
_exptl_crystal_F_000 428
_exptl_crystal_size_max 0.58
_exptl_crystal_size_mid 0.22
_exptl_crystal_size_min 0.20
_refine_diff_density_max 0.317
_refine_diff_density_min -0.203
_refine_diff_density_rms 0.035
_refine_ls_extinction_method none
_refine_ls_goodness_of_fit_ref 1.017
_refine_ls_matrix_type full
_refine_ls_number_parameters 273
_refine_ls_number_reflns 4765
_refine_ls_number_restraints 0
_refine_ls_restrained_S_all 1.017
_refine_ls_R_factor_all 0.0503
_refine_ls_R_factor_gt 0.0437
_refine_ls_shift/su_max 0.000
_refine_ls_shift/su_mean 0.000
_refine_ls_structure_factor_coef Fsqd
_refine_ls_weighting_details 'calc w=1/[\s^2^(Fo^2^)+(0.0681P)^2^+0.2265P] where P=(Fo^2^+2Fc^2^)/3'
_refine_ls_weighting_scheme calc
_refine_ls_wR_factor_gt 0.1221
_refine_ls_wR_factor_ref 0.1301
_reflns_number_gt 4094
_reflns_number_total 4765
_reflns_threshold_expression >2sigma(I)
_cod_data_source_file jo301909j_si_001_07.cif
_cod_data_source_block 7f-exo_rav28827_0m
_cod_database_code 4027986

loop_
_symmetry_equiv_pos_as_xyz
'x, y, z'
'-x, -y, -z'

loop_
_atom_site_label
_atom_site_type_symbol
_atom_site_fract_x
_atom_site_fract_y
_atom_site_fract_z
_atom_site_U_iso_or_equiv
_atom_site_adp_type
_atom_site_occupancy
_atom_site_symmetry_multiplicity
_atom_site_calc_flag
_atom_site_refinement_flags
O1 O 0.34410(15) 1.05331(11) 0.19545(10) 0.0736(3) Uani 1 1 d .
O2 O 0.36697(18) 1.07827(14) 0.37945(11) 0.0872(4) Uani 1 1 d .
O3 O 0.46928(12) 0.77725(12) 0.06873(8) 0.0599(3) Uani 1 1 d .
O4 O 0.28661(10) 0.51314(9) 0.10653(8) 0.0488(2) Uani 1 1 d .
O5 O 0.14765(11) 0.67780(11) 0.03386(8) 0.0534(2) Uani 1 1 d .
C1 C 0.4289(3) 1.19385(19) 0.2204(2) 0.0923(7) Uani 1 1 d .
H1A H 0.3667 1.2653 0.2349 0.138 Uiso 1 1 calc R
H1B H 0.4588 1.2074 0.1556 0.138 Uiso 1 1 calc R
H1C H 0.5174 1.2017 0.2873 0.138 Uiso 1 1 calc R
C2 C 0.32014(15) 1.00878(14) 0.28387(12) 0.0507(3) Uani 1 1 d .
C3 C 0.22873(13) 0.86410(13) 0.25022(11) 0.0437(3) Uani 1 1 d .
H3 H 0.1437 0.8606 0.1792 0.052 Uiso 1 1 calc R
C4 C 0.31728(12) 0.73195(12) 0.23312(9) 0.0370(2) Uani 1 1 d .
C5 C 0.49202(12) 0.77434(12) 0.26465(10) 0.0372(2) Uani 1 1 d .
H5 H 0.5214 0.8542 0.3306 0.045 Uiso 1 1 calc R
C6 C 0.53673(14) 0.82786(13) 0.16944(11) 0.0423(3) Uani 1 1 d .
C7 C 0.67405(14) 0.93572(13) 0.20335(12) 0.0453(3) Uani 1 1 d .
C8 C 0.76436(15) 0.98936(15) 0.31738(13) 0.0530(3) Uani 1 1 d .
H8 H 0.7397 0.9594 0.3772 0.064 Uiso 1 1 calc R
C9 C 0.89104(17) 1.08736(16) 0.34184(16) 0.0643(4) Uani 1 1 d .
H9 H 0.9511 1.1225 0.4181 0.077 Uiso 1 1 calc R
C10 C 0.92802(19) 1.13261(17) 0.25467(19) 0.0723(5) Uani 1 1 d .
H10 H 1.0137 1.1975 0.2718 0.087 Uiso 1 1 calc R
C11 C 0.28576(14) 0.64574(14) 0.32294(10) 0.0443(3) Uani 1 1 d .
H11 H 0.3520 0.5726 0.3437 0.053 Uiso 1 1 calc R
C12 C 0.29426(16) 0.76741(17) 0.42183(11) 0.0532(3) Uani 1 1 d .
H12A H 0.2710 0.7348 0.4847 0.064 Uiso 1 1 calc R
H12B H 0.3901 0.8285 0.4507 0.064 Uiso 1 1 calc R
C13 C 0.16565(16) 0.83527(17) 0.34724(12) 0.0545(3) Uani 1 1 d .
H13 H 0.1346 0.9180 0.3878 0.065 Uiso 1 1 calc R
C14 C 0.04662(16) 0.70775(18) 0.29398(13) 0.0596(4) Uani 1 1 d .
H14 H -0.0573 0.7083 0.2752 0.072 Uiso 1 1 calc R
C15 C 0.11673(15) 0.59543(16) 0.27897(12) 0.0534(3) Uani 1 1 d .
H15 H 0.0713 0.5023 0.2473 0.064 Uiso 1 1 calc R
C16 C 0.59382(13) 0.66045(13) 0.30181(11) 0.0408(3) Uani 1 1 d .
C17 C 0.67037(16) 0.66815(16) 0.41837(12) 0.0535(3) Uani 1 1 d .
H17 H 0.6558 0.7397 0.4726 0.064 Uiso 1 1 calc R
C18 C 0.76862(18) 0.56990(19) 0.45475(15) 0.0678(4) Uani 1 1 d .
H18 H 0.8188 0.5758 0.5331 0.081 Uiso 1 1 calc R
C19 C 0.79180(18) 0.46434(17) 0.37565(17) 0.0675(4) Uani 1 1 d .
H19 H 0.8582 0.3992 0.4003 0.081 Uiso 1 1 calc R
C20 C 0.71718(16) 0.45494(15) 0.26047(16) 0.0608(4) Uani 1 1 d .
H20 H 0.7325 0.3829 0.2070 0.073 Uiso 1 1 calc R
C21 C 0.61850(14) 0.55243(14) 0.22290(12) 0.0484(3) Uani 1 1 d .
H21 H 0.5686 0.5454 0.1444 0.058 Uiso 1 1 calc R
C22 C 0.8390(2) 1.0826(2) 0.14179(19) 0.0765(5) Uani 1 1 d .
H22 H 0.8638 1.1149 0.0828 0.092 Uiso 1 1 calc R
C23 C 0.71218(19) 0.98392(17) 0.11550(15) 0.0611(4) Uani 1 1 d .
H23 H 0.6526 0.9500 0.0390 0.073 Uiso 1 1 calc R
C24 C 0.24184(13) 0.64279(13) 0.11165(10) 0.0406(3) Uani 1 1 d .
C25 C 0.21690(19) 0.41339(18) -0.00097(14) 0.0653(4) Uani 1 1 d .
H25A H 0.1196 0.3723 -0.0037 0.098 Uiso 1 1 calc R
H25B H 0.2798 0.3394 -0.0066 0.098 Uiso 1 1 calc R
H25C H 0.2048 0.4621 -0.0641 0.098 Uiso 1 1 calc R

loop_
_atom_site_aniso_label
_atom_site_aniso_U_11
_atom_site_aniso_U_22
_atom_site_aniso_U_33
_atom_site_aniso_U_23
_atom_site_aniso_U_13
_atom_site_aniso_U_12
O1 0.0956(9) 0.0487(6) 0.0662(7) 0.0100(5) 0.0175(6) -0.0119(6)
O2 0.1099(11) 0.0628(7) 0.0670(7) -0.0120(6) 0.0162(7) -0.0133(7)
O3 0.0610(6) 0.0720(7) 0.0427(5) 0.0111(4) 0.0151(4) -0.0082(5)
O4 0.0463(5) 0.0446(5) 0.0469(5) -0.0016(4) 0.0095(4) 0.0028(4)
O5 0.0499(5) 0.0597(6) 0.0423(5) 0.0112(4) 0.0039(4) 0.0033(4)
C1 0.1136(17) 0.0494(9) 0.0999(15) 0.0177(9) 0.0195(12) -0.0141(10)
C2 0.0469(7) 0.0429(7) 0.0554(8) 0.0030(6) 0.0096(6) 0.0110(5)
C3 0.0378(6) 0.0445(6) 0.0445(6) 0.0055(5) 0.0091(5) 0.0076(5)
C4 0.0341(5) 0.0384(5) 0.0373(5) 0.0076(4) 0.0105(4) 0.0030(4)
C5 0.0345(5) 0.0375(5) 0.0379(5) 0.0063(4) 0.0107(4) 0.0022(4)
C6 0.0408(6) 0.0424(6) 0.0456(6) 0.0123(5) 0.0148(5) 0.0059(5)
C7 0.0425(6) 0.0400(6) 0.0583(7) 0.0153(5) 0.0203(5) 0.0068(5)
C8 0.0451(7) 0.0488(7) 0.0633(8) 0.0131(6) 0.0156(6) 0.0006(5)
C9 0.0477(8) 0.0516(8) 0.0868(11) 0.0097(7) 0.0165(7) -0.0009(6)
C10 0.0551(9) 0.0510(8) 0.1148(15) 0.0185(9) 0.0348(10) -0.0033(7)
C11 0.0410(6) 0.0505(7) 0.0424(6) 0.0141(5) 0.0135(5) 0.0019(5)
C12 0.0502(7) 0.0693(9) 0.0400(6) 0.0087(6) 0.0171(5) 0.0016(6)
C13 0.0456(7) 0.0650(8) 0.0537(7) 0.0018(6) 0.0222(6) 0.0088(6)
C14 0.0397(7) 0.0812(10) 0.0597(8) 0.0129(7) 0.0204(6) 0.0022(7)
C15 0.0447(7) 0.0631(8) 0.0528(7) 0.0150(6) 0.0177(6) -0.0063(6)
C16 0.0336(5) 0.0415(6) 0.0487(6) 0.0134(5) 0.0139(5) 0.0031(4)
C17 0.0503(7) 0.0589(8) 0.0510(7) 0.0174(6) 0.0126(6) 0.0106(6)
C18 0.0569(9) 0.0781(11) 0.0705(10) 0.0385(9) 0.0113(7) 0.0143(8)
C19 0.0513(8) 0.0584(9) 0.1042(13) 0.0401(9) 0.0275(8) 0.0177(7)
C20 0.0493(8) 0.0450(7) 0.0960(12) 0.0154(7) 0.0333(8) 0.0096(6)
C21 0.0398(6) 0.0463(7) 0.0608(8) 0.0091(6) 0.0201(6) 0.0038(5)
C22 0.0799(12) 0.0658(10) 0.1037(14) 0.0339(10) 0.0508(11) 0.0012(9)
C23 0.0636(9) 0.0589(8) 0.0694(9) 0.0228(7) 0.0296(7) 0.0030(7)
C24 0.0357(5) 0.0451(6) 0.0396(6) 0.0076(5) 0.0123(5) -0.0008(5)
C25 0.0611(9) 0.0637(9) 0.0571(8) -0.0151(7) 0.0151(7) 0.0012(7)

loop_
_atom_type_symbol
_atom_type_description
_atom_type_scat_dispersion_real
_atom_type_scat_dispersion_imag
_atom_type_scat_source
C C 0.0033 0.0016 'International Tables Vol C Tables 4.2.6.8 and 6.1.1.4'
H H 0.0000 0.0000 'International Tables Vol C Tables 4.2.6.8 and 6.1.1.4'
O O 0.0106 0.0060 'International Tables Vol C Tables 4.2.6.8 and 6.1.1.4'

loop_
_geom_angle_atom_site_label_1
_geom_angle_atom_site_label_2
_geom_angle_atom_site_label_3
_geom_angle
C2 O1 C1 116.24(14)
C24 O4 C25 116.33(11)
O1 C1 H1A 109.5
O1 C1 H1B 109.5
H1A C1 H1B 109.5
O1 C1 H1C 109.5
H1A C1 H1C 109.5
H1B C1 H1C 109.5
O2 C2 O1 122.35(14)
O2 C2 C3 124.77(14)
O1 C2 C3 112.87(11)
C2 C3 C13 110.60(11)
C2 C3 C4 116.28(10)
C13 C3 C4 102.89(10)
C2 C3 H3 108.9
C13 C3 H3 108.9
C4 C3 H3 108.9
C24 C4 C5 113.64(9)
C24 C4 C3 109.57(9)
C5 C4 C3 113.27(9)
C24 C4 C11 108.53(9)
C5 C4 C11 110.13(9)
C3 C4 C11 100.86(9)
C6 C5 C16 106.50(9)
C6 C5 C4 114.09(9)
C16 C5 C4 116.61(9)
C6 C5 H5 106.3
C16 C5 H5 106.3
C4 C5 H5 106.3
O3 C6 C7 120.46(11)
O3 C6 C5 120.76(11)
C7 C6 C5 118.58(10)
C23 C7 C8 118.76(13)
C23 C7 C6 117.71(13)
C8 C7 C6 123.53(12)
C9 C8 C7 120.17(14)
C9 C8 H8 119.9
C7 C8 H8 119.9
C10 C9 C8 120.43(16)
C10 C9 H9 119.8
C8 C9 H9 119.8
C9 C10 C22 120.23(15)
C9 C10 H10 119.9
C22 C10 H10 119.9
C15 C11 C12 100.03(11)
C15 C11 C4 106.63(10)
C12 C11 C4 100.88(10)
C15 C11 H11 115.7
C12 C11 H11 115.7
C4 C11 H11 115.7
C13 C12 C11 93.62(10)
C13 C12 H12A 113.0
C11 C12 H12A 113.0
C13 C12 H12B 113.0
C11 C12 H12B 113.0
H12A C12 H12B 110.4
C14 C13 C12 100.59(12)
C14 C13 C3 106.05(11)
C12 C13 C3 101.30(10)
C14 C13 H13 115.6
C12 C13 H13 115.6
C3 C13 H13 115.6
C15 C14 C13 107.49(12)
C15 C14 H14 126.3
C13 C14 H14 126.3
C14 C15 C11 107.57(13)
C14 C15 H15 126.2
C11 C15 H15 126.2
C17 C16 C21 118.26(12)
C17 C16 C5 119.14(11)
C21 C16 C5 122.53(11)
C16 C17 C18 120.61(14)
C16 C17 H17 119.7
C18 C17 H17 119.7
C19 C18 C17 120.30(15)
C19 C18 H18 119.9
C17 C18 H18 119.9
C20 C19 C18 119.91(14)
C20 C19 H19 120.0
C18 C19 H19 120.0
C19 C20 C21 120.39(15)
C19 C20 H20 119.8
C21 C20 H20 119.8
C20 C21 C16 120.53(14)
C20 C21 H21 119.7
C16 C21 H21 119.7
C10 C22 C23 120.20(16)
C10 C22 H22 119.9
C23 C22 H22 119.9
C22 C23 C7 120.20(16)
C22 C23 H23 119.9
C7 C23 H23 119.9
O5 C24 O4 123.81(11)
O5 C24 C4 126.02(11)
O4 C24 C4 109.95(10)
O4 C25 H25A 109.5
O4 C25 H25B 109.5
H25A C25 H25B 109.5
O4 C25 H25C 109.5
H25A C25 H25C 109.5
H25B C25 H25C 109.5

loop_
_geom_bond_atom_site_label_1
_geom_bond_atom_site_label_2
_geom_bond_distance
O1 C2 1.3220(19)
O1 C1 1.455(2)
O2 C2 1.1937(17)
O3 C6 1.2114(15)
O4 C24 1.3363(15)
O4 C25 1.4422(16)
O5 C24 1.1985(15)
C1 H1A 0.9600
C1 H1B 0.9600
C1 H1C 0.9600
C2 C3 1.5056(18)
C3 C13 1.5601(19)
C3 C4 1.5822(16)
C3 H3 0.9800
C4 C24 1.5297(16)
C4 C5 1.5711(15)
C4 C11 1.5839(16)
C5 C6 1.5290(16)
C5 C16 1.5304(16)
C5 H5 0.9800
C6 C7 1.5010(17)
C7 C23 1.3912(19)
C7 C8 1.394(2)
C8 C9 1.388(2)
C8 H8 0.9300
C9 C10 1.366(3)
C9 H9 0.9300
C10 C22 1.374(3)
C10 H10 0.9300
C11 C15 1.5226(18)
C11 C12 1.5295(19)
C11 H11 0.9800
C12 C13 1.528(2)
C12 H12A 0.9700
C12 H12B 0.9700
C13 C14 1.508(2)
C13 H13 0.9800
C14 C15 1.316(2)
C14 H14 0.9300
C15 H15 0.9300
C16 C17 1.3883(18)
C16 C21 1.3909(18)
C17 C18 1.390(2)
C17 H17 0.9300
C18 C19 1.371(3)
C18 H18 0.9300
C19 C20 1.368(2)
C19 H19 0.9300
C20 C21 1.3904(19)
C20 H20 0.9300
C21 H21 0.9300
C22 C23 1.389(2)
C22 H22 0.9300
C23 H23 0.9300
C25 H25A 0.9600
C25 H25B 0.9600
C25 H25C 0.9600
